data_7037630
loop_
_publ_author_name
'Bayne, Julia M.'
'Holthausen, Michael H.'
'Stephan, Douglas W.'

_publ_section_title
;
 Pyridinium-phosphonium dications: highly electrophilic phosphorus-based
 Lewis acid catalysts.
;
_journal_issue 14
_journal_name_full 'Dalton transactions (Cambridge, England : 2003)'
_journal_page_first 5949
_journal_page_last 5957
_journal_paper_doi 10.1039/c5dt03796d
_journal_volume 45
_journal_year 2016
_chemical_formula_moiety 'C18 H17 F N P, 2(C F3 O3 S)'
_chemical_formula_sum 'C20 H17 F7 N O6 P S2'
_chemical_formula_weight 595.44
_chemical_name_systematic
;
 ?
;
_space_group_IT_number 2
_symmetry_cell_setting triclinic
_symmetry_space_group_name_Hall '-P 1'
_symmetry_space_group_name_H-M 'P -1'
_atom_sites_solution_hydrogens geom
_atom_sites_solution_primary direct
_atom_sites_solution_secondary difmap
_audit_creation_method SHELXL-97
_audit_update_record
;
2015-11-25 deposited with the CCDC.
2015-12-03 downloaded from the CCDC.
;
_cell_angle_alpha 71.127(5)
_cell_angle_beta 77.393(5)
_cell_angle_gamma 84.080(5)
_cell_formula_units_Z 2
_cell_length_a 8.157(5)
_cell_length_b 11.063(5)
_cell_length_c 14.545(5)
_cell_measurement_reflns_used 9286
_cell_measurement_temperature 150(2)
_cell_measurement_theta_max 65.118
_cell_measurement_theta_min 5.120
_cell_volume 1211.3(10)
_computing_cell_refinement
'Bruker SMART. Area-Detector Software Package. (Siemens Industrial Automation, 1993, Inc.: Madison, WI)'
_computing_data_collection
'Bruker SMART. Area-Detector Software Package. (Siemens Industrial Automation, 1993, Inc.: Madison, WI)'
_computing_data_reduction
'Bruker SAINT. Area-Detector Integration Software. (Siemens Industrial Automation, 1995, Inc.: Madison, WI)'
_computing_molecular_graphics 'Ortep for Windows (L. J. Farrugia, J. Appl. Cryst. 1997, 30, 565)'
_computing_publication_material 'WinGX v1.70.01 (L. J. Farrugia, J. Appl. Cryst. 1999, 32, 837)'
_computing_structure_refinement
'SHELX-97. Programs for Crystal Structure Analysis. (G. M. Sheldrick, 1997, Release 97-2, University of G\"ottingen, Germany)'
_computing_structure_solution
'SHELX-97. Programs for Crystal Structure Analysis. (G. M. Sheldrick, 1997, Release 97-2, University of G\"ottingen, Germany)'
_diffrn_ambient_temperature 150(2)
_diffrn_measured_fraction_theta_full 0.988
_diffrn_measured_fraction_theta_max 0.988
_diffrn_measurement_device_type 'Bruker Apex II CCD detector'
_diffrn_measurement_method 'phi and omega scans'
_diffrn_radiation_monochromator graphite
_diffrn_radiation_source 'fine-focus sealed tube'
_diffrn_radiation_type MoK\a
_diffrn_radiation_wavelength 0.71073
_diffrn_reflns_av_R_equivalents 0.0300
_diffrn_reflns_av_unetI/netI 0.0275
_diffrn_reflns_limit_h_max 12
_diffrn_reflns_limit_h_min -12
_diffrn_reflns_limit_k_max 16
_diffrn_reflns_limit_k_min -16
_diffrn_reflns_limit_l_max 21
_diffrn_reflns_limit_l_min -21
_diffrn_reflns_number 32906
_diffrn_reflns_theta_full 32.63
_diffrn_reflns_theta_max 32.63
_diffrn_reflns_theta_min 1.51
_exptl_absorpt_coefficient_mu 0.378
_exptl_absorpt_correction_T_max 0.7464
_exptl_absorpt_correction_T_min 0.7201
_exptl_absorpt_correction_type multi-scan
_exptl_absorpt_process_details
'SADABS. Area-Detector Integration Software. (Siemens Industrial Automation, 1995, Inc.: Madison, WI)'
_exptl_crystal_colour colourless
_exptl_crystal_density_diffrn 1.633
_exptl_crystal_density_method 'not measured'
_exptl_crystal_description block
_exptl_crystal_F_000 604
_exptl_crystal_size_max 0.20
_exptl_crystal_size_mid 0.20
_exptl_crystal_size_min 0.10
_refine_diff_density_max 0.522
_refine_diff_density_min -0.540
_refine_diff_density_rms 0.066
_refine_ls_extinction_method none
_refine_ls_goodness_of_fit_ref 1.019
_refine_ls_hydrogen_treatment constr
_refine_ls_matrix_type full
_refine_ls_number_parameters 335
_refine_ls_number_reflns 8762
_refine_ls_number_restraints 0
_refine_ls_restrained_S_all 1.019
_refine_ls_R_factor_all 0.0509
_refine_ls_R_factor_gt 0.0397
_refine_ls_shift/su_max 0.001
_refine_ls_shift/su_mean 0.000
_refine_ls_structure_factor_coef Fsqd
_refine_ls_weighting_details 'calc w=1/[\s^2^(Fo^2^)+(0.0529P)^2^+0.6134P] where P=(Fo^2^+2Fc^2^)/3'
_refine_ls_weighting_scheme calc
_refine_ls_wR_factor_gt 0.1016
_refine_ls_wR_factor_ref 0.1090
_reflns_number_gt 7220
_reflns_number_total 8762
_reflns_threshold_expression >2sigma(I)
_cod_data_source_file c5dt03796d2.cif
_cod_data_source_block jmb005_0m_Compound_4
_cod_depositor_comments 'Adding full bibliography for 7037629--7037630.cif.'
_cod_database_code 7037630

loop_
_symmetry_equiv_pos_as_xyz
'x, y, z'
'-x, -y, -z'

loop_
_atom_site_label
_atom_site_type_symbol
_atom_site_fract_x
_atom_site_fract_y
_atom_site_fract_z
_atom_site_U_iso_or_equiv
_atom_site_adp_type
_atom_site_occupancy
_atom_site_symmetry_multiplicity
_atom_site_calc_flag
_atom_site_refinement_flags
C1 C 0.57092(14) 0.82580(10) 0.76661(9) 0.0158(2) Uani 1 1 d .
C2 C 0.73676(15) 0.82836(12) 0.71895(9) 0.0186(2) Uani 1 1 d .
H2 H 0.7865 0.7586 0.6997 0.022 Uiso 1 1 calc R
C3 C 0.82998(16) 0.93591(13) 0.69965(10) 0.0228(2) Uani 1 1 d .
H3 H 0.9419 0.9387 0.6673 0.027 Uiso 1 1 calc R
C4 C 0.75381(17) 1.03761(12) 0.72928(11) 0.0246(3) Uani 1 1 d .
H4 H 0.8144 1.1094 0.7182 0.030 Uiso 1 1 calc R
C5 C 0.58619(17) 1.03220(12) 0.77575(10) 0.0218(2) Uani 1 1 d .
H5 H 0.5345 1.1014 0.7951 0.026 Uiso 1 1 calc R
C6 C 0.31877(17) 0.93121(13) 0.84344(11) 0.0264(3) Uani 1 1 d .
H6A H 0.3068 0.8773 0.9110 0.040 Uiso 1 1 calc R
H6B H 0.2511 0.9005 0.8099 0.040 Uiso 1 1 calc R
H6C H 0.2827 1.0171 0.8419 0.040 Uiso 1 1 calc R
C7 C 0.60177(16) 0.55481(11) 0.78760(10) 0.0196(2) Uani 1 1 d .
C8 C 0.69816(19) 0.51298(13) 0.86176(11) 0.0269(3) Uani 1 1 d .
H8 H 0.6826 0.5504 0.9120 0.032 Uiso 1 1 calc R
C9 C 0.8174(2) 0.41445(15) 0.85863(13) 0.0330(3) Uani 1 1 d .
H9 H 0.8825 0.3853 0.9071 0.040 Uiso 1 1 calc R
C10 C 0.8395(2) 0.35934(14) 0.78321(13) 0.0332(3) Uani 1 1 d .
H10 H 0.9195 0.2934 0.7817 0.040 Uiso 1 1 calc R
C11 C 0.7437(2) 0.40135(14) 0.71004(12) 0.0307(3) Uani 1 1 d .
H11 H 0.7600 0.3636 0.6600 0.037 Uiso 1 1 calc R
C12 C 0.62371(18) 0.49965(12) 0.71152(11) 0.0248(3) Uani 1 1 d .
H12 H 0.5590 0.5283 0.6628 0.030 Uiso 1 1 calc R
C13 C 0.32335(15) 0.71343(11) 0.70221(9) 0.0179(2) Uani 1 1 d .
C14 C 0.20212(17) 0.62420(12) 0.71638(11) 0.0254(3) Uani 1 1 d .
H14 H 0.1878 0.5523 0.7721 0.031 Uiso 1 1 calc R
C15 C 0.10463(18) 0.64586(14) 0.64541(12) 0.0288(3) Uani 1 1 d .
H15 H 0.0233 0.5882 0.6537 0.035 Uiso 1 1 calc R
C16 C 0.12721(18) 0.75331(16) 0.56170(12) 0.0289(3) Uani 1 1 d .
H16 H 0.0619 0.7663 0.5141 0.035 Uiso 1 1 calc R
C17 C 0.24642(18) 0.84102(15) 0.54889(11) 0.0292(3) Uani 1 1 d .
H17 H 0.2596 0.9131 0.4932 0.035 Uiso 1 1 calc R
C18 C 0.34612(16) 0.82173(13) 0.61873(10) 0.0226(2) Uani 1 1 d .
H18 H 0.4269 0.8800 0.6101 0.027 Uiso 1 1 calc R
C19 C 0.7042(3) 0.66156(16) 0.41804(14) 0.0442(4) Uani 1 1 d .
C20 C 0.8580(2) 0.83919(16) 0.98578(13) 0.0359(4) Uani 1 1 d .
N1 N 0.49711(13) 0.92921(9) 0.79334(8) 0.01746(18) Uani 1 1 d .
O1 O 0.90371(17) 0.84727(18) 0.35949(11) 0.0568(4) Uani 1 1 d .
O2 O 0.60396(17) 0.89524(12) 0.38079(10) 0.0410(3) Uani 1 1 d .
O3 O 0.73200(15) 0.79944(13) 0.52454(9) 0.0368(3) Uani 1 1 d .
O4 O 0.6028(2) 0.77529(14) 1.12578(10) 0.0512(4) Uani 1 1 d .
O5 O 0.59599(15) 0.74639(11) 0.96857(9) 0.0350(3) Uani 1 1 d .
O6 O 0.77265(17) 0.60691(10) 1.07532(10) 0.0411(3) Uani 1 1 d .
F5 F 0.95506(16) 0.80889(15) 0.90956(11) 0.0665(4) Uani 1 1 d .
F1 F 0.34765(10) 0.65481(7) 0.89278(6) 0.02275(16) Uani 1 1 d .
F2 F 0.7172(2) 0.65918(14) 0.32612(10) 0.0698(4) Uani 1 1 d .
F3 F 0.8151(3) 0.57603(14) 0.45919(12) 0.0920(7) Uani 1 1 d .
F4 F 0.5516(2) 0.62426(14) 0.46866(12) 0.0816(5) Uani 1 1 d .
F6 F 0.79998(17) 0.95915(10) 0.95035(10) 0.0544(3) Uani 1 1 d .
F7 F 0.95524(17) 0.84060(12) 1.04804(11) 0.0630(4) Uani 1 1 d .
P1 P 0.45664(4) 0.68392(3) 0.78791(2) 0.01640(7) Uani 1 1 d .
S1 S 0.74033(4) 0.81888(3) 0.42095(3) 0.02342(8) Uani 1 1 d .
S2 S 0.68702(4) 0.72942(3) 1.04612(2) 0.02042(7) Uani 1 1 d .

loop_
_atom_site_aniso_label
_atom_site_aniso_U_11
_atom_site_aniso_U_22
_atom_site_aniso_U_33
_atom_site_aniso_U_23
_atom_site_aniso_U_13
_atom_site_aniso_U_12
C1 0.0162(5) 0.0161(4) 0.0155(5) -0.0051(4) -0.0039(4) -0.0010(4)
C2 0.0175(5) 0.0213(5) 0.0172(5) -0.0068(4) -0.0026(4) -0.0010(4)
C3 0.0181(5) 0.0264(6) 0.0232(6) -0.0072(5) -0.0009(4) -0.0051(4)
C4 0.0236(6) 0.0220(5) 0.0288(7) -0.0071(5) -0.0048(5) -0.0069(4)
C5 0.0239(6) 0.0189(5) 0.0241(6) -0.0086(4) -0.0047(5) -0.0014(4)
C6 0.0182(6) 0.0269(6) 0.0330(7) -0.0134(5) 0.0032(5) -0.0003(4)
C7 0.0204(5) 0.0157(5) 0.0226(6) -0.0042(4) -0.0071(4) -0.0001(4)
C8 0.0304(7) 0.0249(6) 0.0274(7) -0.0083(5) -0.0127(5) 0.0053(5)
C9 0.0336(8) 0.0295(7) 0.0353(8) -0.0064(6) -0.0160(6) 0.0095(6)
C10 0.0314(7) 0.0227(6) 0.0420(9) -0.0080(6) -0.0075(6) 0.0083(5)
C11 0.0360(8) 0.0232(6) 0.0344(8) -0.0127(5) -0.0064(6) 0.0045(5)
C12 0.0285(6) 0.0213(5) 0.0272(6) -0.0092(5) -0.0086(5) 0.0009(5)
C13 0.0164(5) 0.0181(5) 0.0201(5) -0.0062(4) -0.0056(4) 0.0003(4)
C14 0.0228(6) 0.0210(5) 0.0343(7) -0.0068(5) -0.0105(5) -0.0042(4)
C15 0.0213(6) 0.0310(6) 0.0411(8) -0.0171(6) -0.0118(6) -0.0014(5)
C16 0.0203(6) 0.0426(8) 0.0303(7) -0.0175(6) -0.0118(5) 0.0052(5)
C17 0.0243(6) 0.0378(7) 0.0225(6) -0.0029(5) -0.0089(5) 0.0009(5)
C18 0.0193(5) 0.0250(5) 0.0221(6) -0.0039(4) -0.0056(4) -0.0022(4)
C19 0.0748(14) 0.0263(7) 0.0358(9) -0.0103(6) -0.0189(9) -0.0014(8)
C20 0.0349(8) 0.0334(7) 0.0385(9) -0.0019(6) -0.0155(7) -0.0092(6)
N1 0.0166(4) 0.0179(4) 0.0179(5) -0.0063(3) -0.0027(4) 0.0002(3)
O1 0.0297(6) 0.0914(12) 0.0475(8) -0.0198(8) 0.0055(6) -0.0287(7)
O2 0.0449(7) 0.0329(6) 0.0443(7) -0.0043(5) -0.0227(6) 0.0074(5)
O3 0.0343(6) 0.0538(7) 0.0309(6) -0.0228(5) -0.0132(5) 0.0061(5)
O4 0.0694(10) 0.0512(8) 0.0351(7) -0.0276(6) 0.0060(6) 0.0000(7)
O5 0.0371(6) 0.0405(6) 0.0295(6) -0.0050(5) -0.0162(5) -0.0094(5)
O6 0.0454(7) 0.0207(5) 0.0549(8) -0.0039(5) -0.0200(6) 0.0050(4)
F5 0.0378(6) 0.0861(10) 0.0634(9) -0.0178(7) 0.0150(6) -0.0190(6)
F1 0.0232(4) 0.0239(3) 0.0193(4) -0.0044(3) -0.0017(3) -0.0054(3)
F2 0.1200(13) 0.0583(8) 0.0505(8) -0.0340(6) -0.0328(8) 0.0010(8)
F3 0.1657(19) 0.0472(7) 0.0723(10) -0.0278(7) -0.0567(11) 0.0570(10)
F4 0.1085(13) 0.0595(8) 0.0736(10) -0.0061(7) -0.0069(9) -0.0603(9)
F6 0.0748(8) 0.0263(5) 0.0607(7) 0.0085(5) -0.0377(7) -0.0156(5)
F7 0.0642(8) 0.0466(6) 0.0861(10) 0.0004(6) -0.0555(8) -0.0178(6)
P1 0.01633(13) 0.01543(12) 0.01763(14) -0.00427(10) -0.00467(10) -0.00131(9)
S1 0.02036(15) 0.02620(15) 0.02487(16) -0.00683(12) -0.00658(12) -0.00507(11)
S2 0.02516(15) 0.01920(13) 0.01786(14) -0.00655(10) -0.00564(11) 0.00070(10)

loop_
_atom_type_symbol
_atom_type_description
_atom_type_scat_dispersion_real
_atom_type_scat_dispersion_imag
_atom_type_scat_source
C C 0.0033 0.0016 'International Tables Vol C Tables 4.2.6.8 and 6.1.1.4'
H H 0.0000 0.0000 'International Tables Vol C Tables 4.2.6.8 and 6.1.1.4'
N N 0.0061 0.0033 'International Tables Vol C Tables 4.2.6.8 and 6.1.1.4'
O O 0.0106 0.0060 'International Tables Vol C Tables 4.2.6.8 and 6.1.1.4'
F F 0.0171 0.0103 'International Tables Vol C Tables 4.2.6.8 and 6.1.1.4'
P P 0.1023 0.0942 'International Tables Vol C Tables 4.2.6.8 and 6.1.1.4'
S S 0.1246 0.1234 'International Tables Vol C Tables 4.2.6.8 and 6.1.1.4'

loop_
_geom_angle_atom_site_label_1
_geom_angle_atom_site_label_2
_geom_angle_atom_site_label_3
_geom_angle
N1 C1 C2 120.00(11)
N1 C1 P1 122.44(9)
C2 C1 P1 117.53(9)
C1 C2 C3 119.87(12)
C1 C2 H2 120.1
C3 C2 H2 120.1
C4 C3 C2 118.99(12)
C4 C3 H3 120.5
C2 C3 H3 120.5
C3 C4 C5 119.45(12)
C3 C4 H4 120.3
C5 C4 H4 120.3
N1 C5 C4 121.27(12)
N1 C5 H5 119.4
C4 C5 H5 119.4
N1 C6 H6A 109.5
N1 C6 H6B 109.5
H6A C6 H6B 109.5
N1 C6 H6C 109.5
H6A C6 H6C 109.5
H6B C6 H6C 109.5
C12 C7 C8 121.44(12)
C12 C7 P1 119.55(10)
C8 C7 P1 118.95(10)
C9 C8 C7 118.59(14)
C9 C8 H8 120.7
C7 C8 H8 120.7
C10 C9 C8 120.15(14)
C10 C9 H9 119.9
C8 C9 H9 119.9
C11 C10 C9 120.93(14)
C11 C10 H10 119.5
C9 C10 H10 119.5
C12 C11 C10 120.05(15)
C12 C11 H11 120.0
C10 C11 H11 120.0
C11 C12 C7 118.85(13)
C11 C12 H12 120.6
C7 C12 H12 120.6
C18 C13 C14 121.30(12)
C18 C13 P1 119.25(10)
C14 C13 P1 119.37(10)
C15 C14 C13 118.44(13)
C15 C14 H14 120.8
C13 C14 H14 120.8
C14 C15 C16 120.59(13)
C14 C15 H15 119.7
C16 C15 H15 119.7
C17 C16 C15 120.42(13)
C17 C16 H16 119.8
C15 C16 H16 119.8
C16 C17 C18 120.27(14)
C16 C17 H17 119.9
C18 C17 H17 119.9
C17 C18 C13 118.98(13)
C17 C18 H18 120.5
C13 C18 H18 120.5
F2 C19 F3 107.79(18)
F2 C19 F4 108.29(18)
F3 C19 F4 107.58(18)
F2 C19 S1 111.78(13)
F3 C19 S1 110.73(16)
F4 C19 S1 110.52(14)
F5 C20 F7 107.96(16)
F5 C20 F6 106.95(15)
F7 C20 F6 106.66(14)
F5 C20 S2 111.59(13)
F7 C20 S2 111.95(12)
F6 C20 S2 111.46(13)
C5 N1 C1 120.40(11)
C5 N1 C6 117.81(11)
C1 N1 C6 121.79(10)
F1 P1 C7 107.56(6)
F1 P1 C13 108.57(7)
C7 P1 C13 114.69(6)
F1 P1 C1 106.74(5)
C7 P1 C1 108.70(7)
C13 P1 C1 110.26(6)
O1 S1 O2 115.01(10)
O1 S1 O3 114.93(9)
O2 S1 O3 114.97(8)
O1 S1 C19 103.49(11)
O2 S1 C19 102.87(9)
O3 S1 C19 103.15(8)
O4 S2 O5 115.70(10)
O4 S2 O6 115.06(9)
O5 S2 O6 114.49(8)
O4 S2 C20 102.83(10)
O5 S2 C20 102.85(8)
O6 S2 C20 103.36(9)

loop_
_geom_bond_atom_site_label_1
_geom_bond_atom_site_label_2
_geom_bond_distance
C1 N1 1.3659(16)
C1 C2 1.3774(18)
C1 P1 1.8138(13)
C2 C3 1.3965(18)
C2 H2 0.9300
C3 C4 1.375(2)
C3 H3 0.9300
C4 C5 1.385(2)
C4 H4 0.9300
C5 N1 1.3389(16)
C5 H5 0.9300
C6 N1 1.4794(18)
C6 H6A 0.9600
C6 H6B 0.9600
C6 H6C 0.9600
C7 C12 1.3989(19)
C7 C8 1.4029(19)
C7 P1 1.7592(14)
C8 C9 1.389(2)
C8 H8 0.9300
C9 C10 1.390(2)
C9 H9 0.9300
C10 C11 1.388(2)
C10 H10 0.9300
C11 C12 1.388(2)
C11 H11 0.9300
C12 H12 0.9300
C13 C18 1.3967(18)
C13 C14 1.4056(18)
C13 P1 1.7600(14)
C14 C15 1.384(2)
C14 H14 0.9300
C15 C16 1.393(2)
C15 H15 0.9300
C16 C17 1.386(2)
C16 H16 0.9300
C17 C18 1.387(2)
C17 H17 0.9300
C18 H18 0.9300
C19 F2 1.327(2)
C19 F3 1.328(2)
C19 F4 1.331(3)
C19 S1 1.8101(19)
C20 F5 1.331(2)
C20 F7 1.332(2)
C20 F6 1.336(2)
C20 S2 1.8209(18)
O1 S1 1.4348(15)
O2 S1 1.4362(13)
O3 S1 1.4385(13)
O4 S2 1.4258(13)
O5 S2 1.4348(12)
O6 S2 1.4377(12)
F1 P1 1.5395(10)
